data_7050954
loop_
_publ_author_name
'Cheng, Ya-Jun'
'Wang, Zhe-Ming'
'Liao, Chun-Sheng'
'Yan, Chun-Hua'

_publ_section_title
;
 Novel sheet-like supramolecular architectures constructed from
 infinite hydrogen-bonded, protonated adenine???water???halide and
 polyiodide ribbons
;
_journal_issue 10
_journal_name_full 'New Journal of Chemistry'
_journal_page_first 1360
_journal_paper_doi 10.1039/b204805a
_journal_volume 26
_journal_year 2002
_chemical_formula_moiety '[AdeH22+](Cl-)(I5-)(H2O)'
_chemical_formula_sum 'C5 H9 Cl I5 N5 O'
_chemical_formula_weight 825.12
_chemical_name_systematic
; 
? 
;
_space_group_IT_number 2
_symmetry_cell_setting triclinic
_symmetry_space_group_name_Hall '-P 1'
_symmetry_space_group_name_H-M 'P -1'
_atom_sites_solution_hydrogens geom
_atom_sites_solution_primary direct
_atom_sites_solution_secondary difmap
_audit_creation_method SHELXL-97
_cell_angle_alpha 103.0848(11)
_cell_angle_beta 91.7871(15)
_cell_angle_gamma 100.8063(11)
_cell_formula_units_Z 2
_cell_length_a 8.2477(2)
_cell_length_b 10.7053(3)
_cell_length_c 10.4233(3)
_cell_measurement_reflns_used 27746
_cell_measurement_temperature 293(2)
_cell_measurement_theta_max 27.50
_cell_measurement_theta_min 3.51
_cell_volume 877.91(4)
_computing_cell_refinement 'HKL Scalepack (Otwinowski & Minor, 1997)'
_computing_data_collection 'KappaCCD (Nonius B. V., 1998)'
_computing_data_reduction 'HKL Denzo (Otwinowski & Minor, 1997) & maXus (Mackay et al., 1998)'
_computing_molecular_graphics 'Bruker SHELXTL V5.1 (Sheldrick, 1998)'
_computing_publication_material 'SHELXL-97 (Sheldrick, 1997)'
_computing_structure_refinement 'SHELXL-97 (Sheldrick, 1997)'
_computing_structure_solution 'SHELXS-97 (Sheldrick, 1997)'
_diffrn_ambient_temperature 293(2)
_diffrn_detector_area_resol_mean 0.76
_diffrn_measured_fraction_theta_full 0.989
_diffrn_measured_fraction_theta_max 0.989
_diffrn_measurement_device_type 'NONIUS KappaCCD Diffractometer'
_diffrn_measurement_method CCD
_diffrn_radiation_monochromator graphite
_diffrn_radiation_source 'fine-focus sealed tube'
_diffrn_radiation_type MoK\a
_diffrn_radiation_wavelength 0.71073
_diffrn_reflns_av_R_equivalents 0.0686
_diffrn_reflns_av_sigmaI/netI 0.0414
_diffrn_reflns_limit_h_max 10
_diffrn_reflns_limit_h_min -10
_diffrn_reflns_limit_k_max 13
_diffrn_reflns_limit_k_min -13
_diffrn_reflns_limit_l_max 13
_diffrn_reflns_limit_l_min -13
_diffrn_reflns_number 27746
_diffrn_reflns_theta_full 27.50
_diffrn_reflns_theta_max 27.50
_diffrn_reflns_theta_min 3.51
_diffrn_standards_decay_% 0
_exptl_absorpt_coefficient_mu 9.004
_exptl_absorpt_correction_T_max 0.279
_exptl_absorpt_correction_T_min 0.215
_exptl_absorpt_correction_type empirical
_exptl_absorpt_process_details '(Blessing, 1995, 1997)'
_exptl_crystal_colour 'orange red'
_exptl_crystal_density_diffrn 3.121
_exptl_crystal_density_method 'not measured'
_exptl_crystal_description plate
_exptl_crystal_F_000 728
_exptl_crystal_size_max 0.20
_exptl_crystal_size_mid 0.15
_exptl_crystal_size_min 0.15
_refine_diff_density_max 0.907
_refine_diff_density_min -1.039
_refine_diff_density_rms 0.150
_refine_ls_extinction_coef 0.0060(3)
_refine_ls_extinction_expression Fc^*^=kFc[1+0.001xFc^2^\l^3^/sin(2\q)]^-1/4^
_refine_ls_extinction_method SHELXL
_refine_ls_goodness_of_fit_ref 0.980
_refine_ls_hydrogen_treatment mixed
_refine_ls_matrix_type full
_refine_ls_number_parameters 162
_refine_ls_number_reflns 3987
_refine_ls_number_restraints 3
_refine_ls_restrained_S_all 0.980
_refine_ls_R_factor_all 0.0605
_refine_ls_R_factor_gt 0.0319
_refine_ls_shift/su_max 0.000
_refine_ls_shift/su_mean 0.000
_refine_ls_structure_factor_coef Fsqd
_refine_ls_weighting_details 'calc w=1/[\s^2^(Fo^2^)+(0.0000P)^2^+1.2892P] where P=(Fo^2^+2Fc^2^)/3'
_refine_ls_weighting_scheme calc
_refine_ls_wR_factor_gt 0.0653
_refine_ls_wR_factor_ref 0.0729
_reflns_number_gt 2778
_reflns_number_total 3987
_reflns_threshold_expression >2sigma(I)
_cod_data_source_file b204805a.txt
_cod_data_source_block 1
_cod_depositor_comments
;
The following automatic conversions were performed:
'__geom_special_details' tag replaced with '_geom_special_details'.

Automatic conversion script
Id: cif_correct_tags 1440 2010-10-19 06:21:57Z saulius 

The following automatic conversions were performed:
'_symmetry_cell_setting' value 'Triclinic' changed to 'triclinic'
according to '/home/saulius/struct/CIF-dictionaries/cif_core.dic'
dictionary named 'cif_core.dic' version 2.4.1 from 2010-06-29.

Automatic conversion script
Id: cif_fix_enum 1527 2010-12-29 10:47:43Z saulius 
;
_cod_original_formula_sum 'C5 H9 Cl I5 N5 O '
_cod_database_code 7050954

loop_
_symmetry_equiv_pos_as_xyz
'x, y, z'
'-x, -y, -z'

loop_
_atom_site_label
_atom_site_type_symbol
_atom_site_fract_x
_atom_site_fract_y
_atom_site_fract_z
_atom_site_U_iso_or_equiv
_atom_site_adp_type
_atom_site_occupancy
_atom_site_symmetry_multiplicity
_atom_site_calc_flag
_atom_site_refinement_flags
_atom_site_disorder_assembly
_atom_site_disorder_group
I1 I 0.27064(5) 0.46929(3) 0.64073(4) 0.05513(12) Uani 1 1 d . . .
I2 I 0.37684(4) 0.23892(3) 0.47030(3) 0.04825(12) Uani 1 1 d . . .
I3 I 0.49500(4) 0.02651(4) 0.30516(4) 0.05339(12) Uani 1 1 d . . .
I4 I 0.42381(5) 0.18037(4) 0.06073(4) 0.05933(13) Uani 1 1 d . . .
I5 I 0.35580(4) 0.31816(4) -0.12112(4) 0.05529(12) Uani 1 1 d . . .
Cl1 Cl 0.05423(18) 0.75994(14) 0.81788(13) 0.0561(4) Uani 1 1 d . . .
N1 N 0.0812(5) 0.8310(4) 0.1141(4) 0.0432(10) Uani 1 1 d . . .
H1 H 0.0828 0.8296 0.0313 0.052 Uiso 1 1 calc R . .
C2 C 0.0280(6) 0.9304(5) 0.1934(5) 0.0458(12) Uani 1 1 d . . .
H2 H -0.0060 0.9919 0.1539 0.055 Uiso 1 1 calc R . .
N3 N 0.0197(5) 0.9482(4) 0.3209(4) 0.0405(9) Uani 1 1 d . . .
C4 C 0.0736(5) 0.8528(4) 0.3669(5) 0.0354(10) Uani 1 1 d . . .
C5 C 0.1300(5) 0.7484(4) 0.2940(4) 0.0343(10) Uani 1 1 d . . .
C6 C 0.1329(5) 0.7322(4) 0.1562(5) 0.0373(11) Uani 1 1 d . . .
N6 N 0.1769(5) 0.6369(4) 0.0718(4) 0.0483(11) Uani 1 1 d . . .
H6 H 0.1735 0.6360 -0.0109 0.058 Uiso 1 1 calc R . .
H7 H 0.2094 0.5748 0.0989 0.058 Uiso 1 1 calc R . .
N7 N 0.1747(4) 0.6797(4) 0.3801(4) 0.0381(9) Uani 1 1 d . . .
H3 H 0.2141 0.6094 0.3597 0.046 Uiso 1 1 calc R . .
C8 C 0.1469(6) 0.7403(5) 0.5008(5) 0.0428(12) Uani 1 1 d . . .
H4 H 0.1673 0.7134 0.5776 0.051 Uiso 1 1 calc R . .
N9 N 0.0849(5) 0.8460(4) 0.4954(4) 0.0390(9) Uani 1 1 d . . .
H5 H 0.0571 0.9000 0.5613 0.047 Uiso 1 1 calc R . .
O1 O 0.2607(5) 0.4643(4) 0.2429(4) 0.0552(10) Uani 1 1 d D . .
H8 H 0.168(4) 0.396(4) 0.229(6) 0.084(15) Uiso 1 1 d D . .
H9 H 0.351(4) 0.433(5) 0.270(6) 0.084(15) Uiso 1 1 d D . .

loop_
_atom_site_aniso_label
_atom_site_aniso_U_11
_atom_site_aniso_U_22
_atom_site_aniso_U_33
_atom_site_aniso_U_23
_atom_site_aniso_U_13
_atom_site_aniso_U_12
I1 0.0616(2) 0.0429(2) 0.0654(3) 0.01951(18) 0.00360(18) 0.01374(17)
I2 0.0454(2) 0.0512(2) 0.0497(2) 0.02017(18) -0.00098(15) 0.00436(16)
I3 0.0535(2) 0.0543(2) 0.0511(2) 0.01031(17) 0.00383(16) 0.01035(17)
I4 0.0682(3) 0.0595(2) 0.0510(2) 0.00625(18) 0.00888(18) 0.02197(19)
I5 0.0544(2) 0.0554(2) 0.0517(2) 0.00591(18) 0.00290(17) 0.00850(17)
Cl1 0.0720(9) 0.0627(9) 0.0342(7) 0.0083(6) 0.0066(6) 0.0184(7)
N1 0.057(2) 0.044(2) 0.029(2) 0.0098(19) 0.0026(19) 0.010(2)
C2 0.057(3) 0.036(3) 0.047(3) 0.013(2) 0.001(2) 0.014(2)
N3 0.055(2) 0.035(2) 0.030(2) 0.0026(18) -0.0020(18) 0.0115(18)
C4 0.035(2) 0.034(3) 0.037(3) 0.006(2) 0.002(2) 0.008(2)
C5 0.040(2) 0.031(2) 0.031(2) 0.005(2) 0.004(2) 0.0066(19)
C6 0.035(2) 0.033(3) 0.040(3) 0.004(2) 0.004(2) 0.0033(19)
N6 0.063(3) 0.050(3) 0.033(2) 0.003(2) 0.010(2) 0.023(2)
N7 0.043(2) 0.034(2) 0.037(2) 0.0070(18) 0.0005(18) 0.0109(17)
C8 0.044(3) 0.047(3) 0.040(3) 0.013(2) 0.001(2) 0.014(2)
N9 0.049(2) 0.038(2) 0.030(2) 0.0035(18) 0.0002(18) 0.0140(18)
O1 0.068(3) 0.046(2) 0.054(2) 0.0055(19) 0.009(2) 0.0226(19)

loop_
_atom_type_symbol
_atom_type_description
_atom_type_scat_dispersion_real
_atom_type_scat_dispersion_imag
_atom_type_scat_source
C C 0.0033 0.0016 'International Tables Vol C Tables 4.2.6.8 and 6.1.1.4'
H H 0.0000 0.0000 'International Tables Vol C Tables 4.2.6.8 and 6.1.1.4'
N N 0.0061 0.0033 'International Tables Vol C Tables 4.2.6.8 and 6.1.1.4'
O O 0.0106 0.0060 'International Tables Vol C Tables 4.2.6.8 and 6.1.1.4'
Cl Cl 0.1484 0.1585 'International Tables Vol C Tables 4.2.6.8 and 6.1.1.4'
I I -0.4742 1.8119 'International Tables Vol C Tables 4.2.6.8 and 6.1.1.4'

loop_
_geom_angle_atom_site_label_1
_geom_angle_atom_site_label_2
_geom_angle_atom_site_label_3
_geom_angle
_geom_angle_site_symmetry_1
_geom_angle_site_symmetry_3
_geom_angle_publ_flag
I3 I2 I1 176.973(16) . . ?
C2 N1 C6 124.4(4) . . ?
C2 N1 H1 117.8 . . ?
C6 N1 H1 117.8 . . ?
N3 C2 N1 125.7(5) . . ?
N3 C2 H2 117.2 . . ?
N1 C2 H2 117.2 . . ?
C2 N3 C4 111.6(4) . . ?
N9 C4 N3 125.7(4) . . ?
N9 C4 C5 107.5(4) . . ?
N3 C4 C5 126.8(4) . . ?
N7 C5 C4 107.1(4) . . ?
N7 C5 C6 133.6(4) . . ?
C4 C5 C6 119.3(4) . . ?
N6 C6 N1 120.4(4) . . ?
N6 C6 C5 127.4(4) . . ?
N1 C6 C5 112.2(4) . . ?
C6 N6 H6 120.0 . . ?
C6 N6 H7 120.0 . . ?
H6 N6 H7 120.0 . . ?
C8 N7 C5 108.0(4) . . ?
C8 N7 H3 126.0 . . ?
C5 N7 H3 126.0 . . ?
N7 C8 N9 109.6(4) . . ?
N7 C8 H4 125.2 . . ?
N9 C8 H4 125.2 . . ?
C8 N9 C4 107.8(4) . . ?
C8 N9 H5 126.1 . . ?
C4 N9 H5 126.1 . . ?
H8 O1 H9 107(3) . . ?
I5 I1 I2 81.50(1) 1_556 . ?
I2 I3 I4 83.53(1) . . ?
I3 I4 I5 175.37(2) . . ?
I4 I5 I1 176.33(2) . 1_554 ?
Cl1 I1 I2 169.03(3) . . ?
I1 I2 I1 83.35(1) . 2_666 ?
I3 I2 I1 93.75(1) . 2_666 ?
I1 I2 I4 125.18(1) . . ?
I3 I2 I4 53.84(1) . . ?
I2 I4 I5 132.76(1) . . ?
I1 I2 I5 53.32(1) . 1_556 ?
I3 I2 I5 127.45(1) . 1_556 ?
I2 I3 I4 150.78(2) . 2_655 ?
I2 I3 I5 169.31(2) . 2_655 ?
I5 I4 I4 120.71(2) . 2_655 ?

loop_
_geom_bond_atom_site_label_1
_geom_bond_atom_site_label_2
_geom_bond_distance
_geom_bond_site_symmetry_2
_geom_bond_publ_flag
I1 I2 2.9880(5) . ?
I2 I3 2.8717(5) . ?
I4 I5 2.7556(6) . ?
N1 C2 1.345(6) . ?
N1 C6 1.364(6) . ?
N1 H1 0.8600 . ?
C2 N3 1.305(6) . ?
C2 H2 0.9300 . ?
N3 C4 1.360(6) . ?
C4 N9 1.358(6) . ?
C4 C5 1.369(6) . ?
C5 N7 1.365(6) . ?
C5 C6 1.408(6) . ?
C6 N6 1.304(6) . ?
N6 H6 0.8600 . ?
N6 H7 0.8600 . ?
N7 C8 1.328(6) . ?
N7 H3 0.8600 . ?
C8 N9 1.337(5) . ?
C8 H4 0.9300 . ?
N9 H5 0.8600 . ?
O1 H8 0.933(19) . ?
O1 H9 0.936(19) . ?
I3 I4 3.4232(5) . ?
I5 I1 3.3776(5) 1_554 ?
I2 I4 4.2132(5) . ?
I2 I5 4.1655(5) 1_556 ?
I3 I4 4.0975(5) 2_655 ?
I3 I5 4.1778(5) 2_655 ?
I4 I4 4.2192(7) 2_655 ?
I2 I1 4.2417(5) 2_666 ?
Cl1 I1 3.9954(14) . ?

loop_
_geom_hbond_atom_site_label_D
_geom_hbond_atom_site_label_H
_geom_hbond_atom_site_label_A
_geom_hbond_distance_DH
_geom_hbond_distance_HA
_geom_hbond_distance_DA
_geom_hbond_angle_DHA
_geom_hbond_site_symmetry_A
N9 H5 N3 0.86 2.02 2.858(5) 164.8 2_576
N7 H3 O1 0.86 1.85 2.655(5) 154.0 .
N1 H1 Cl1 0.86 2.17 2.999(4) 161.5 1_554
N6 H6 Cl1 0.86 2.71 3.417(5) 140.0 1_554
N6 H7 O1 0.86 2.19 2.994(6) 156.1 .
O1 H8 Cl1 0.933(19) 2.197(19) 3.128(4) 175(5) 2_566
O1 H9 I1 0.936(19) 3.14(3) 3.899(4) 140(4) 2_666
O1 H9 I4 0.936(19) 3.23(5) 3.706(3) 114(4) .
O1 H9 I2 0.936(19) 3.29(4) 3.959(4) 130(4) .
C8 H4 Cl1 0.93 2.67 3.384(5) 133.8 .
C2 H2 Cl1 0.93 2.71 3.532(5) 147.5 2_576
C8 H4 I1 0.93 3.09 3.811(5) 135.2 .
